data_1527807
loop_
_publ_author_name
'Merlo, F.'
'Pani, M.'
'Fornasini, M.L.'

_publ_section_title
;
 R M X compounds formed by alkaline earths, europium and ytterbium- II.
 Ternary phases with M= Zn, Cd and X= Si, Ge, Sn, Pb
;
_journal_name_full 'Journal of the Less-Common Metals'
_journal_page_first 329
_journal_page_last 336
_journal_volume 171
_journal_year 1991
_chemical_formula_sum 'Sn Yb Zn'
_space_group_IT_number 186
_symmetry_space_group_name_Hall 'P 6c -2c'
_symmetry_space_group_name_H-M 'P 63 m c'
_cell_angle_alpha 90
_cell_angle_beta 90
_cell_angle_gamma 120
_cell_formula_units_Z 2
_cell_length_a 4.649
_cell_length_b 4.649
_cell_length_c 7.476
_cell_volume 139.933
_citation_journal_id_ASTM JCOMAH
_cod_data_source_file Merlo_JCOMAH_1991_325.cif
_cod_data_source_block Sn1Yb1Zn1
_cod_original_cell_volume 139.9326
_cod_original_formula_sum 'Sn1 Yb1 Zn1'
_cod_database_code 1527807

loop_
_symmetry_equiv_pos_as_xyz
x,y,z
x-y,x,z+1/2
-y,x-y,z
-x,-y,z+1/2
-x+y,-x,z
y,-x+y,z+1/2
y,x,z+1/2
-x+y,y,z
-x,-x+y,z+1/2
-y,-x,z
x-y,-y,z+1/2
x,x-y,z

loop_
_atom_site_label
_atom_site_type_symbol
_atom_site_fract_x
_atom_site_fract_y
_atom_site_fract_z
_atom_site_occupancy
_atom_site_U_iso_or_equiv
Yb1 Yb 0 0 0.25 1 0.0
Zn1 Zn 0.3333 0.6667 0.0619 1 0.0
Sn1 Sn 0.3333 0.6667 0.4778 1 0.0
